data_4036017
loop_
_publ_author_name
'Zhou, Meng'
'Li, Jinlei'
'Tian, Chao'
'Sun, Xiao'
'Zhu, Xiaoting'
'Cheng, Yaohang'
'An, Guanghui'
'Li, Guangming'

_publ_section_title
;
 A Metal-Free Three-Component Reaction of trans-\b-Nitrostyrene
 Derivatives, Dibromo Amides, and Amines Leading to Functionalized
 Amidines.
;
_journal_issue 2
_journal_name_full 'The Journal of organic chemistry'
_journal_page_first 1015
_journal_page_last 1024
_journal_paper_doi 10.1021/acs.joc.8b02998
_journal_volume 84
_journal_year 2019
_chemical_formula_moiety 'C17 H24 N2 O3'
_chemical_formula_sum 'C17 H24 N2 O3'
_chemical_formula_weight 304.38
_space_group_IT_number 14
_space_group_name_Hall '-P 2ybc'
_space_group_name_H-M_alt 'P 1 21/c 1'
_symmetry_cell_setting monoclinic
_symmetry_space_group_name_Hall '-P 2ybc'
_symmetry_space_group_name_H-M 'P 1 21/c 1'
_atom_sites_solution_hydrogens geom
_atom_sites_solution_primary direct
_atom_sites_solution_secondary difmap
_audit_creation_method SHELXL-97
_cell_angle_alpha 90.00
_cell_angle_beta 109.920(15)
_cell_angle_gamma 90.00
_cell_formula_units_Z 4
_cell_length_a 7.153(5)
_cell_length_b 13.527(5)
_cell_length_c 19.620(5)
_cell_measurement_reflns_used 1806
_cell_measurement_temperature 293(2)
_cell_measurement_theta_max 29.5771
_cell_measurement_theta_min 3.2017
_cell_volume 1784.8(15)
_computing_cell_refinement 'Bruker FRAMBO'
_computing_data_collection 'Bruker FRAMBO'
_computing_data_reduction 'Bruker SHELXTL'
_computing_molecular_graphics 'Bruker SHELXTL'
_computing_publication_material 'Bruker SHELXTL'
_computing_structure_refinement 'SHELXL-97 (Sheldrick, 1997)'
_computing_structure_solution 'Bruker SHELXTL'
_diffrn_ambient_temperature 293(2)
_diffrn_measured_fraction_theta_full 0.998
_diffrn_measured_fraction_theta_max 0.998
_diffrn_measurement_device_type 'multiwire proportional'
_diffrn_measurement_method 'phi and omega scans'
_diffrn_radiation_monochromator graphite
_diffrn_radiation_source 'fine-focus sealed tube'
_diffrn_radiation_type MoK\a
_diffrn_radiation_wavelength 0.71069
_diffrn_reflns_av_R_equivalents 0.0196
_diffrn_reflns_av_sigmaI/netI 0.0272
_diffrn_reflns_limit_h_max 8
_diffrn_reflns_limit_h_min -8
_diffrn_reflns_limit_k_max 13
_diffrn_reflns_limit_k_min -16
_diffrn_reflns_limit_l_max 23
_diffrn_reflns_limit_l_min -12
_diffrn_reflns_number 6628
_diffrn_reflns_theta_full 24.99
_diffrn_reflns_theta_max 24.99
_diffrn_reflns_theta_min 3.21
_exptl_absorpt_coefficient_mu 0.078
_exptl_absorpt_correction_T_max 0.985
_exptl_absorpt_correction_T_min 0.981
_exptl_absorpt_correction_type multi-scan
_exptl_absorpt_process_details sadabs(Sheldrick,1996)
_exptl_crystal_colour colourless
_exptl_crystal_density_diffrn 1.133
_exptl_crystal_density_method 'not measured'
_exptl_crystal_description block
_exptl_crystal_F_000 656.0
_exptl_crystal_size_max 0.25
_exptl_crystal_size_mid 0.23
_exptl_crystal_size_min 0.20
_refine_diff_density_max 0.211
_refine_diff_density_min -0.296
_refine_diff_density_rms 0.076
_refine_ls_extinction_method none
_refine_ls_goodness_of_fit_ref 1.044
_refine_ls_hydrogen_treatment mixed
_refine_ls_matrix_type full
_refine_ls_number_parameters 199
_refine_ls_number_reflns 3139
_refine_ls_number_restraints 0
_refine_ls_restrained_S_all 1.044
_refine_ls_R_factor_all 0.0794
_refine_ls_R_factor_gt 0.0589
_refine_ls_shift/su_max 0.000
_refine_ls_shift/su_mean 0.000
_refine_ls_structure_factor_coef Fsqd
_refine_ls_weighting_details 'calc w=1/[\s^2^(Fo^2^)+(0.0806P)^2^+0.2747P] where P=(Fo^2^+2Fc^2^)/3'
_refine_ls_weighting_scheme calc
_refine_ls_wR_factor_gt 0.1418
_refine_ls_wR_factor_ref 0.1595
_reflns_number_gt 2269
_reflns_number_total 3139
_reflns_threshold_expression >2sigma(I)
_cod_data_source_file jo8b02998_si_002.cif
_cod_data_source_block 123
_cod_original_sg_symbol_H-M 'P 21/c'
_cod_database_code 4036017

loop_
_symmetry_equiv_pos_as_xyz
'x, y, z'
'-x, y+1/2, -z+1/2'
'-x, -y, -z'
'x, -y-1/2, z-1/2'

loop_
_atom_site_label
_atom_site_type_symbol
_atom_site_fract_x
_atom_site_fract_y
_atom_site_fract_z
_atom_site_U_iso_or_equiv
_atom_site_adp_type
_atom_site_occupancy
_atom_site_symmetry_multiplicity
_atom_site_calc_flag
_atom_site_refinement_flags
O1 O -0.2977(2) -0.24729(11) -0.53016(7) 0.0679(4) Uani 1 1 d .
O2 O -0.4854(3) -0.12769(13) -0.59963(8) 0.0913(6) Uani 1 1 d .
O3 O 0.1728(3) 0.02297(15) -0.24996(9) 0.0920(6) Uani 1 1 d .
N1 N -0.1377(2) -0.04732(13) -0.37052(8) 0.0574(4) Uani 1 1 d .
N2 N -0.2557(2) -0.09101(11) -0.48973(8) 0.0523(4) Uani 1 1 d .
C1 C 0.0229(3) -0.0378(2) -0.24140(12) 0.0743(7) Uani 1 1 d .
H1A H 0.0038 -0.0217 -0.1961 0.089 Uiso 1 1 calc R
H1B H 0.0646 -0.1063 -0.2390 0.089 Uiso 1 1 calc R
C2 C -0.1695(3) -0.02540(18) -0.30243(11) 0.0662(6) Uani 1 1 d .
H2A H -0.2686 -0.0699 -0.2960 0.079 Uiso 1 1 calc R
H2B H -0.2173 0.0418 -0.3032 0.079 Uiso 1 1 calc R
C3 C 0.2046(4) 0.0002(2) -0.31603(14) 0.0889(8) Uani 1 1 d .
H3A H 0.2505 -0.0675 -0.3143 0.107 Uiso 1 1 calc R
H3B H 0.3078 0.0431 -0.3212 0.107 Uiso 1 1 calc R
C4 C 0.0186(3) 0.01299(18) -0.38079(12) 0.0708(6) Uani 1 1 d .
H4A H -0.0213 0.0819 -0.3859 0.085 Uiso 1 1 calc R
H4B H 0.0427 -0.0072 -0.4245 0.085 Uiso 1 1 calc R
C5 C -0.2662(3) -0.09891(13) -0.42572(9) 0.0464(4) Uani 1 1 d .
C6 C -0.4121(3) -0.16386(13) -0.40846(9) 0.0460(4) Uani 1 1 d .
C7 C -0.3513(3) -0.24189(16) -0.36071(11) 0.0607(5) Uani 1 1 d .
H7 H -0.2163 -0.2540 -0.3380 0.073 Uiso 1 1 calc R
C8 C -0.4882(3) -0.30185(16) -0.34631(13) 0.0690(6) Uani 1 1 d .
H8 H -0.4440 -0.3543 -0.3142 0.083 Uiso 1 1 calc R
C9 C -0.6884(3) -0.28610(16) -0.37828(13) 0.0658(6) Uani 1 1 d .
C10 C -0.8365(5) -0.3497(2) -0.3588(2) 0.1080(10) Uani 1 1 d .
H10A H -0.7669 -0.3991 -0.3244 0.162 Uiso 1 1 calc R
H10B H -0.9237 -0.3812 -0.4017 0.162 Uiso 1 1 calc R
H10C H -0.9131 -0.3091 -0.3380 0.162 Uiso 1 1 calc R
C11 C -0.7488(3) -0.20942(16) -0.42688(13) 0.0662(6) Uani 1 1 d .
H11 H -0.8840 -0.1982 -0.4499 0.079 Uiso 1 1 calc R
C12 C -0.6134(3) -0.14883(14) -0.44223(11) 0.0555(5) Uani 1 1 d .
H12 H -0.6579 -0.0976 -0.4755 0.067 Uiso 1 1 calc R
C13 C -0.3622(3) -0.15400(16) -0.54424(10) 0.0570(5) Uani 1 1 d .
C14 C -0.3922(5) -0.3290(2) -0.57869(15) 0.0953(9) Uani 1 1 d .
C15 C -0.2803(8) -0.4180(2) -0.5373(2) 0.1662(19) Uani 1 1 d .
H15A H -0.1431 -0.4138 -0.5335 0.249 Uiso 1 1 calc R
H15B H -0.3375 -0.4774 -0.5626 0.249 Uiso 1 1 calc R
H15C H -0.2895 -0.4189 -0.4896 0.249 Uiso 1 1 calc R
C16 C -0.6061(6) -0.3370(3) -0.5839(2) 0.1369(14) Uani 1 1 d .
H16A H -0.6791 -0.2816 -0.6105 0.205 Uiso 1 1 calc R
H16B H -0.6142 -0.3374 -0.5360 0.205 Uiso 1 1 calc R
H16C H -0.6617 -0.3972 -0.6084 0.205 Uiso 1 1 calc R
C17 C -0.3685(8) -0.3168(3) -0.6513(2) 0.1661(19) Uani 1 1 d .
H17A H -0.2297 -0.3126 -0.6451 0.249 Uiso 1 1 calc R
H17B H -0.4345 -0.2574 -0.6738 0.249 Uiso 1 1 calc R
H17C H -0.4262 -0.3725 -0.6814 0.249 Uiso 1 1 calc R

loop_
_atom_site_aniso_label
_atom_site_aniso_U_11
_atom_site_aniso_U_22
_atom_site_aniso_U_33
_atom_site_aniso_U_23
_atom_site_aniso_U_13
_atom_site_aniso_U_12
O1 0.0764(10) 0.0599(9) 0.0575(8) -0.0104(7) 0.0099(7) 0.0003(7)
O2 0.1015(13) 0.0896(12) 0.0552(9) 0.0104(9) -0.0093(9) 0.0021(10)
O3 0.0831(11) 0.1101(14) 0.0685(11) -0.0290(10) 0.0074(9) -0.0246(10)
N1 0.0539(9) 0.0675(10) 0.0488(9) -0.0091(8) 0.0149(7) -0.0102(8)
N2 0.0563(9) 0.0520(9) 0.0453(9) 0.0029(7) 0.0129(7) -0.0057(7)
C1 0.0719(14) 0.0901(17) 0.0537(12) -0.0132(12) 0.0122(11) 0.0040(13)
C2 0.0647(13) 0.0767(15) 0.0541(12) -0.0128(11) 0.0164(10) 0.0048(11)
C3 0.0714(15) 0.111(2) 0.0762(16) -0.0141(15) 0.0152(12) -0.0342(15)
C4 0.0716(14) 0.0706(14) 0.0655(13) -0.0071(11) 0.0171(11) -0.0217(11)
C5 0.0417(9) 0.0473(10) 0.0459(10) 0.0036(8) 0.0094(8) 0.0057(8)
C6 0.0449(10) 0.0454(10) 0.0460(9) 0.0037(8) 0.0134(8) 0.0069(8)
C7 0.0497(11) 0.0675(13) 0.0625(12) 0.0193(11) 0.0161(9) 0.0176(10)
C8 0.0795(15) 0.0584(12) 0.0762(14) 0.0248(11) 0.0357(12) 0.0153(11)
C9 0.0671(14) 0.0554(12) 0.0869(15) 0.0056(11) 0.0419(12) 0.0051(10)
C10 0.109(2) 0.0852(19) 0.159(3) 0.0142(19) 0.085(2) -0.0112(16)
C11 0.0439(11) 0.0615(13) 0.0923(16) 0.0031(12) 0.0220(11) 0.0057(10)
C12 0.0480(11) 0.0501(11) 0.0635(12) 0.0121(9) 0.0128(9) 0.0103(9)
C13 0.0614(12) 0.0614(13) 0.0451(11) 0.0032(9) 0.0142(9) -0.0034(10)
C14 0.123(2) 0.0760(18) 0.0744(17) -0.0279(14) 0.0172(15) -0.0077(16)
C15 0.227(5) 0.072(2) 0.160(4) -0.034(2) 0.014(3) 0.018(3)
C16 0.135(3) 0.120(3) 0.136(3) -0.050(2) 0.021(2) -0.059(2)
C17 0.259(6) 0.156(4) 0.102(3) -0.060(3) 0.086(3) -0.027(4)

loop_
_atom_type_symbol
_atom_type_description
_atom_type_scat_dispersion_real
_atom_type_scat_dispersion_imag
_atom_type_scat_source
C C 0.0033 0.0016 'International Tables Vol C Tables 4.2.6.8 and 6.1.1.4'
N N 0.0061 0.0033 'International Tables Vol C Tables 4.2.6.8 and 6.1.1.4'
O O 0.0106 0.0060 'International Tables Vol C Tables 4.2.6.8 and 6.1.1.4'
H H 0.0000 0.0000 'International Tables Vol C Tables 4.2.6.8 and 6.1.1.4'

loop_
_geom_angle_atom_site_label_1
_geom_angle_atom_site_label_2
_geom_angle_atom_site_label_3
_geom_angle
C13 O1 C14 121.78(18)
C1 O3 C3 110.33(17)
C5 N1 C4 121.62(16)
C5 N1 C2 124.25(16)
C4 N1 C2 112.33(16)
C5 N2 C13 120.37(16)
O3 C1 C2 111.7(2)
O3 C1 H1A 109.3
C2 C1 H1A 109.3
O3 C1 H1B 109.3
C2 C1 H1B 109.3
H1A C1 H1B 107.9
N1 C2 C1 108.80(17)
N1 C2 H2A 109.9
C1 C2 H2A 109.9
N1 C2 H2B 109.9
C1 C2 H2B 109.9
H2A C2 H2B 108.3
O3 C3 C4 112.0(2)
O3 C3 H3A 109.2
C4 C3 H3A 109.2
O3 C3 H3B 109.2
C4 C3 H3B 109.2
H3A C3 H3B 107.9
N1 C4 C3 108.65(19)
N1 C4 H4A 110.0
C3 C4 H4A 110.0
N1 C4 H4B 110.0
C3 C4 H4B 110.0
H4A C4 H4B 108.3
N2 C5 N1 119.28(17)
N2 C5 C6 123.30(16)
N1 C5 C6 117.41(15)
C12 C6 C7 118.35(17)
C12 C6 C5 120.11(16)
C7 C6 C5 121.51(16)
C8 C7 C6 120.65(18)
C8 C7 H7 119.7
C6 C7 H7 119.7
C9 C8 C7 121.4(2)
C9 C8 H8 119.3
C7 C8 H8 119.3
C8 C9 C11 117.85(19)
C8 C9 C10 120.6(2)
C11 C9 C10 121.5(2)
C9 C10 H10A 109.5
C9 C10 H10B 109.5
H10A C10 H10B 109.5
C9 C10 H10C 109.5
H10A C10 H10C 109.5
H10B C10 H10C 109.5
C9 C11 C12 121.46(19)
C9 C11 H11 119.3
C12 C11 H11 119.3
C11 C12 C6 120.23(18)
C11 C12 H12 119.9
C6 C12 H12 119.9
O2 C13 O1 124.3(2)
O2 C13 N2 124.3(2)
O1 C13 N2 111.23(16)
O1 C14 C17 110.9(3)
O1 C14 C16 109.4(2)
C17 C14 C16 112.7(3)
O1 C14 C15 102.0(2)
C17 C14 C15 112.7(3)
C16 C14 C15 108.5(3)
C14 C15 H15A 109.5
C14 C15 H15B 109.5
H15A C15 H15B 109.5
C14 C15 H15C 109.5
H15A C15 H15C 109.5
H15B C15 H15C 109.5
C14 C16 H16A 109.5
C14 C16 H16B 109.5
H16A C16 H16B 109.5
C14 C16 H16C 109.5
H16A C16 H16C 109.5
H16B C16 H16C 109.5
C14 C17 H17A 109.5
C14 C17 H17B 109.5
H17A C17 H17B 109.5
C14 C17 H17C 109.5
H17A C17 H17C 109.5
H17B C17 H17C 109.5

loop_
_geom_bond_atom_site_label_1
_geom_bond_atom_site_label_2
_geom_bond_distance
O1 C13 1.340(3)
O1 C14 1.465(3)
O2 C13 1.196(2)
O3 C1 1.406(3)
O3 C3 1.424(3)
N1 C5 1.351(2)
N1 C4 1.452(3)
N1 C2 1.460(3)
N2 C5 1.288(2)
N2 C13 1.377(2)
C1 C2 1.495(3)
C1 H1A 0.9700
C1 H1B 0.9700
C2 H2A 0.9700
C2 H2B 0.9700
C3 C4 1.504(3)
C3 H3A 0.9700
C3 H3B 0.9700
C4 H4A 0.9700
C4 H4B 0.9700
C5 C6 1.489(3)
C6 C12 1.379(3)
C6 C7 1.380(3)
C7 C8 1.373(3)
C7 H7 0.9300
C8 C9 1.370(3)
C8 H8 0.9300
C9 C11 1.375(3)
C9 C10 1.511(3)
C10 H10A 0.9600
C10 H10B 0.9600
C10 H10C 0.9600
C11 C12 1.378(3)
C11 H11 0.9300
C12 H12 0.9300
C14 C17 1.500(5)
C14 C16 1.503(5)
C14 C15 1.518(5)
C15 H15A 0.9600
C15 H15B 0.9600
C15 H15C 0.9600
C16 H16A 0.9600
C16 H16B 0.9600
C16 H16C 0.9600
C17 H17A 0.9600
C17 H17B 0.9600
C17 H17C 0.9600
